data_4121144
loop_
_publ_author_name
'Emma L. McInturff'
'Jeffrey Mowat'
'Andrew R. Waldeck'
'Michael J. Krische'

_publ_section_title
;
 Ruthenium-Catalyzed Hydrohydroxyalkylation of Acrylates with Diols and
 \a-Hydroxycarbonyl Compounds To Form Spiro- and
 \a-Methylene-\g-butyrolactones
;
_journal_name_full 'Journal of the American Chemical Society'
_journal_page_first 17230
_journal_page_last 17235
_journal_paper_doi 10.1021/ja410533y
_journal_volume 135
_journal_year 2013
_chemical_formula_moiety '2 C11 H15 O2, C27 H26 P2, C O, Ru, 2 C H2 Cl2'
_chemical_formula_sum 'C52 H60 Cl4 O5 P2 Ru'
_chemical_formula_weight 1069.81
_chemical_name_systematic
;
 ?
;
_space_group_IT_number 2
_symmetry_cell_setting triclinic
_symmetry_space_group_name_Hall '-P 1'
_symmetry_space_group_name_H-M 'P -1'
_atom_sites_solution_hydrogens geom
_atom_sites_solution_primary direct
_atom_sites_solution_secondary difmap
_audit_creation_method SHELXL-97
_cell_angle_alpha 71.0490(10)
_cell_angle_beta 86.7940(10)
_cell_angle_gamma 81.2220(10)
_cell_formula_units_Z 2
_cell_length_a 11.3017(3)
_cell_length_b 14.8706(4)
_cell_length_c 15.7363(4)
_cell_measurement_reflns_used 9280
_cell_measurement_temperature 153(2)
_cell_measurement_theta_max 28.0
_cell_measurement_theta_min 2.0
_cell_volume 2471.98(11)
_computing_cell_refinement 'Apex II release 2010, Bruker AXS, Inc.'
_computing_data_collection 'Apex II release 2010, Bruker AXS, Inc.'
_computing_data_reduction 'Apex II release 2010, Bruker AXS, Inc.'
_computing_molecular_graphics 'XP SHELXTL/PC, Siemens Analytical'
_computing_structure_refinement 'XL SHELXTL/PC, Siemens Analytical'
_computing_structure_solution
;

SIR97 - Altomare A., Burla M.C., Camalli M., Cascarano G.L., Giacovazzo C., 
Guagliardi A., Moliterni A.G.G., Polidori G.,Spagna R.
;
_diffrn_ambient_temperature 153(2)
_diffrn_measured_fraction_theta_full 0.999
_diffrn_measured_fraction_theta_max 0.999
_diffrn_measurement_device_type 'Nonius Kappa CCD with Bruker Apex II detector'
_diffrn_measurement_method '\w and \f-scans'
_diffrn_radiation_monochromator graphite
_diffrn_radiation_source 'fine-focus sealed tube'
_diffrn_radiation_type MoK\a
_diffrn_radiation_wavelength 0.71073
_diffrn_reflns_av_R_equivalents 0.0478
_diffrn_reflns_av_sigmaI/netI 0.0362
_diffrn_reflns_limit_h_max 14
_diffrn_reflns_limit_h_min -14
_diffrn_reflns_limit_k_max 19
_diffrn_reflns_limit_k_min -19
_diffrn_reflns_limit_l_max 20
_diffrn_reflns_limit_l_min -20
_diffrn_reflns_number 57107
_diffrn_reflns_theta_full 27.50
_diffrn_reflns_theta_max 27.50
_diffrn_reflns_theta_min 1.46
_exptl_absorpt_coefficient_mu 0.645
_exptl_absorpt_correction_T_max 1.00
_exptl_absorpt_correction_T_min 0.855
_exptl_absorpt_correction_type multi-scan
_exptl_absorpt_process_details
;
SADABS. Apex II release 2010, Bruker AXS, Inc.
;
_exptl_crystal_colour colorless
_exptl_crystal_density_diffrn 1.437
_exptl_crystal_description prisms
_exptl_crystal_F_000 1108
_exptl_crystal_size_max 0.30
_exptl_crystal_size_mid 0.20
_exptl_crystal_size_min 0.08
_refine_diff_density_max 2.563
_refine_diff_density_min -1.677
_refine_diff_density_rms 0.083
_refine_ls_extinction_method none
_refine_ls_goodness_of_fit_ref 1.206
_refine_ls_hydrogen_treatment constr
_refine_ls_matrix_type full
_refine_ls_number_parameters 577
_refine_ls_number_reflns 11369
_refine_ls_number_restraints 0
_refine_ls_restrained_S_all 1.206
_refine_ls_R_factor_all 0.0529
_refine_ls_R_factor_gt 0.0419
_refine_ls_shift/su_max 0.025
_refine_ls_shift/su_mean 0.001
_refine_ls_structure_factor_coef Fsqd
_refine_ls_weighting_details 'calc w=1/[\s^2^(Fo^2^)+(0.0340P)^2^+2.6891P] where P=(Fo^2^+2Fc^2^)/3'
_refine_ls_weighting_scheme calc
_refine_ls_wR_factor_gt 0.0977
_refine_ls_wR_factor_ref 0.1036
_reflns_number_gt 9657
_reflns_number_total 11369
_reflns_threshold_expression >2sigma(I)
_cod_data_source_file ja410533y_si_002.cif
_cod_data_source_block shelxl
_cod_original_cell_volume 2471.99(11)
_cod_database_code 4121144

loop_
_symmetry_equiv_pos_as_xyz
'x, y, z'
'-x, -y, -z'

loop_
_atom_site_label
_atom_site_type_symbol
_atom_site_fract_x
_atom_site_fract_y
_atom_site_fract_z
_atom_site_U_iso_or_equiv
_atom_site_adp_type
_atom_site_occupancy
_atom_site_symmetry_multiplicity
_atom_site_calc_flag
_atom_site_refinement_flags
C1 C 0.6057(3) 0.89547(18) 0.29560(19) 0.0254(6) Uani 1 1 d .
C2 C 0.5030(3) 0.9625(2) 0.2787(2) 0.0347(7) Uani 1 1 d .
H2 H 0.4481 0.9640 0.2345 0.042 Uiso 1 1 calc R
C3 C 0.4799(3) 1.0278(2) 0.3262(3) 0.0430(8) Uani 1 1 d .
H3 H 0.4095 1.0737 0.3141 0.052 Uiso 1 1 calc R
C4 C 0.5581(4) 1.0260(2) 0.3902(2) 0.0454(9) Uani 1 1 d .
H4 H 0.5420 1.0708 0.4222 0.054 Uiso 1 1 calc R
C5 C 0.6596(4) 0.9595(3) 0.4081(3) 0.0507(9) Uani 1 1 d .
H5 H 0.7135 0.9582 0.4529 0.061 Uiso 1 1 calc R
C6 C 0.6844(3) 0.8935(2) 0.3607(2) 0.0406(8) Uani 1 1 d .
H6 H 0.7548 0.8476 0.3732 0.049 Uiso 1 1 calc R
C7 C 0.7551(2) 0.72256(18) 0.28889(18) 0.0238(5) Uani 1 1 d .
C8 C 0.7186(3) 0.64766(19) 0.36000(19) 0.0274(6) Uani 1 1 d .
H8 H 0.6368 0.6496 0.3779 0.033 Uiso 1 1 calc R
C9 C 0.8022(3) 0.5702(2) 0.4046(2) 0.0338(7) Uani 1 1 d .
H9 H 0.7777 0.5193 0.4534 0.041 Uiso 1 1 calc R
C10 C 0.9208(3) 0.5670(2) 0.3780(2) 0.0369(7) Uani 1 1 d .
H10 H 0.9775 0.5136 0.4084 0.044 Uiso 1 1 calc R
C11 C 0.9576(3) 0.6403(2) 0.3083(2) 0.0357(7) Uani 1 1 d .
H11 H 1.0393 0.6370 0.2901 0.043 Uiso 1 1 calc R
C12 C 0.8759(3) 0.7192(2) 0.2640(2) 0.0301(6) Uani 1 1 d .
H12 H 0.9021 0.7708 0.2169 0.036 Uiso 1 1 calc R
C13 C 0.7172(2) 0.89264(18) 0.13184(19) 0.0244(5) Uani 1 1 d .
H13A H 0.6614 0.9520 0.1036 0.029 Uiso 1 1 calc R
H13B H 0.7855 0.9116 0.1554 0.029 Uiso 1 1 calc R
C14 C 0.7647(2) 0.8488(2) 0.05831(19) 0.0267(6) Uani 1 1 d .
H14A H 0.8144 0.8930 0.0157 0.032 Uiso 1 1 calc R
H14B H 0.8174 0.7877 0.0866 0.032 Uiso 1 1 calc R
C15 C 0.6684(2) 0.82922(18) 0.00554(18) 0.0238(5) Uani 1 1 d .
H15A H 0.7060 0.8147 -0.0477 0.029 Uiso 1 1 calc R
H15B H 0.6098 0.8883 -0.0163 0.029 Uiso 1 1 calc R
C16 C 0.7020(2) 0.62502(17) 0.08361(18) 0.0194(5) Uani 1 1 d .
C17 C 0.7548(2) 0.60563(19) 0.00796(19) 0.0246(5) Uani 1 1 d .
H17 H 0.7302 0.6463 -0.0504 0.030 Uiso 1 1 calc R
C18 C 0.8431(2) 0.5271(2) 0.0175(2) 0.0294(6) Uani 1 1 d .
H18 H 0.8780 0.5138 -0.0343 0.035 Uiso 1 1 calc R
C19 C 0.8805(2) 0.4680(2) 0.1026(2) 0.0286(6) Uani 1 1 d .
H19 H 0.9408 0.4143 0.1090 0.034 Uiso 1 1 calc R
C20 C 0.8299(2) 0.48735(19) 0.1775(2) 0.0262(6) Uani 1 1 d .
H20 H 0.8564 0.4474 0.2356 0.031 Uiso 1 1 calc R
C21 C 0.7401(2) 0.56536(18) 0.16850(18) 0.0225(5) Uani 1 1 d .
H21 H 0.7049 0.5778 0.2205 0.027 Uiso 1 1 calc R
C22 C 0.4884(2) 0.72462(18) -0.01569(17) 0.0200(5) Uani 1 1 d .
C23 C 0.4527(2) 0.63757(19) -0.01088(19) 0.0242(5) Uani 1 1 d .
H23 H 0.4837 0.5807 0.0351 0.029 Uiso 1 1 calc R
C24 C 0.3727(3) 0.6328(2) -0.0722(2) 0.0322(6) Uani 1 1 d .
H24 H 0.3494 0.5728 -0.0682 0.039 Uiso 1 1 calc R
C25 C 0.3268(3) 0.7152(2) -0.1392(2) 0.0354(7) Uani 1 1 d .
H25 H 0.2713 0.7120 -0.1809 0.042 Uiso 1 1 calc R
C26 C 0.3616(3) 0.8023(2) -0.1455(2) 0.0345(7) Uani 1 1 d .
H26 H 0.3308 0.8589 -0.1920 0.041 Uiso 1 1 calc R
C27 C 0.4416(3) 0.8069(2) -0.0839(2) 0.0290(6) Uani 1 1 d .
H27 H 0.4649 0.8670 -0.0882 0.035 Uiso 1 1 calc R
C28 C 0.4162(2) 0.58783(17) 0.24222(17) 0.0201(5) Uani 1 1 d .
C29 C 0.3726(2) 0.49090(17) 0.27202(18) 0.0210(5) Uani 1 1 d .
C30 C 0.4796(3) 0.4106(2) 0.2894(3) 0.0384(7) Uani 1 1 d .
H30A H 0.5314 0.4151 0.3361 0.046 Uiso 1 1 calc R
H30B H 0.5277 0.4175 0.2337 0.046 Uiso 1 1 calc R
C31 C 0.4341(3) 0.3118(2) 0.3208(3) 0.0486(9) Uani 1 1 d .
H31 H 0.5039 0.2593 0.3325 0.058 Uiso 1 1 calc R
C32 C 0.3567(3) 0.3056(2) 0.2475(3) 0.0408(8) Uani 1 1 d .
H32A H 0.4039 0.3140 0.1912 0.049 Uiso 1 1 calc R
H32B H 0.3301 0.2416 0.2656 0.049 Uiso 1 1 calc R
C33 C 0.2485(3) 0.3830(2) 0.2318(2) 0.0293(6) Uani 1 1 d .
H33 H 0.1968 0.3776 0.1846 0.035 Uiso 1 1 calc R
C34 C 0.2923(3) 0.4821(2) 0.1998(2) 0.0306(6) Uani 1 1 d .
H34A H 0.3380 0.4899 0.1429 0.037 Uiso 1 1 calc R
H34B H 0.2226 0.5335 0.1883 0.037 Uiso 1 1 calc R
C35 C 0.1767(3) 0.3743(2) 0.3169(2) 0.0389(7) Uani 1 1 d .
H35A H 0.1450 0.3122 0.3371 0.047 Uiso 1 1 calc R
H35B H 0.1080 0.4265 0.3053 0.047 Uiso 1 1 calc R
C36 C 0.2542(4) 0.3804(3) 0.3900(2) 0.0473(9) Uani 1 1 d .
H36 H 0.2065 0.3726 0.4468 0.057 Uiso 1 1 calc R
C37 C 0.3624(4) 0.3031(3) 0.4062(3) 0.0632(13) Uani 1 1 d .
H37A H 0.4135 0.3091 0.4526 0.076 Uiso 1 1 calc R
H37B H 0.3357 0.2391 0.4288 0.076 Uiso 1 1 calc R
C38 C 0.2989(3) 0.4799(2) 0.3585(2) 0.0394(8) Uani 1 1 d .
H38A H 0.2296 0.5316 0.3476 0.047 Uiso 1 1 calc R
H38B H 0.3488 0.4853 0.4059 0.047 Uiso 1 1 calc R
C39 C 0.2985(3) 0.8161(2) 0.3106(2) 0.0319(6) Uani 1 1 d .
C40 C 0.2335(2) 0.80285(19) 0.40114(19) 0.0248(6) Uani 1 1 d .
C41 C 0.2205(4) 0.8953(3) 0.4260(3) 0.0538(10) Uani 1 1 d .
H41A H 0.1804 0.9495 0.3766 0.065 Uiso 1 1 calc R
H41B H 0.3007 0.9100 0.4345 0.065 Uiso 1 1 calc R
C42 C 0.1462(4) 0.8838(3) 0.5135(3) 0.0615(12) Uani 1 1 d .
H42 H 0.1377 0.9446 0.5291 0.074 Uiso 1 1 calc R
C43 C 0.2119(4) 0.8017(5) 0.5881(3) 0.0872(18) Uani 1 1 d .
H43A H 0.2923 0.8164 0.5959 0.105 Uiso 1 1 calc R
H43B H 0.1671 0.7940 0.6454 0.105 Uiso 1 1 calc R
C44 C 0.2236(4) 0.7106(4) 0.5652(3) 0.0822(18) Uani 1 1 d .
H44 H 0.2649 0.6565 0.6152 0.099 Uiso 1 1 calc R
C45 C 0.2970(3) 0.7213(3) 0.4776(2) 0.0582(12) Uani 1 1 d .
H45A H 0.3779 0.7350 0.4855 0.070 Uiso 1 1 calc R
H45B H 0.3058 0.6606 0.4631 0.070 Uiso 1 1 calc R
C46 C 0.1083(3) 0.7822(3) 0.3908(3) 0.0551(10) Uani 1 1 d .
H46A H 0.1139 0.7227 0.3746 0.066 Uiso 1 1 calc R
H46B H 0.0663 0.8356 0.3418 0.066 Uiso 1 1 calc R
C47 C 0.0364(3) 0.7704(3) 0.4791(3) 0.0592(11) Uani 1 1 d .
H47 H -0.0450 0.7556 0.4715 0.071 Uiso 1 1 calc R
C48 C 0.1006(4) 0.6894(3) 0.5515(4) 0.0853(19) Uani 1 1 d .
H48A H 0.1085 0.6298 0.5353 0.102 Uiso 1 1 calc R
H48B H 0.0540 0.6793 0.6082 0.102 Uiso 1 1 calc R
C49 C 0.0246(3) 0.8611(3) 0.5009(3) 0.0577(11) Uani 1 1 d .
H49A H -0.0234 0.8548 0.5566 0.069 Uiso 1 1 calc R
H49B H -0.0176 0.9142 0.4516 0.069 Uiso 1 1 calc R
C50 C 0.4255(2) 0.87059(18) 0.11881(18) 0.0232(5) Uani 1 1 d .
C51 C 0.1597(3) 0.7832(3) 0.0619(4) 0.0822(17) Uani 1 1 d .
H51A H 0.1895 0.7605 0.1244 0.099 Uiso 1 1 calc R
H51B H 0.2297 0.7818 0.0214 0.099 Uiso 1 1 calc R
O1 O 0.51277(15) 0.59945(12) 0.27222(12) 0.0208(4) Uani 1 1 d .
O2 O 0.35706(16) 0.66015(12) 0.18576(13) 0.0231(4) Uani 1 1 d .
O3 O 0.39322(16) 0.75684(13) 0.31124(12) 0.0236(4) Uani 1 1 d .
O4 O 0.2574(2) 0.8809(2) 0.24358(17) 0.0691(10) Uani 1 1 d .
O5 O 0.38955(19) 0.94247(13) 0.06683(14) 0.0337(5) Uani 1 1 d .
P1 P 0.64005(6) 0.81632(4) 0.22696(5) 0.02022(14) Uani 1 1 d .
P2 P 0.58804(6) 0.73024(4) 0.06933(4) 0.01743(13) Uani 1 1 d .
Ru1 Ru 0.485877(17) 0.751588(13) 0.193375(14) 0.01715(6) Uani 1 1 d .
Cl1 Cl 0.08964(13) 0.89808(12) 0.03787(15) 0.1145(7) Uani 1 1 d .
Cl2 Cl 0.06428(11) 0.70418(8) 0.05000(11) 0.0876(4) Uani 1 1 d .
C52 C 0.0641(3) 1.0702(3) 0.1848(3) 0.0511(9) Uani 1 1 d .
H52A H 0.1250 1.0121 0.2006 0.061 Uiso 1 1 calc R
H52B H 0.0517 1.0915 0.1190 0.061 Uiso 1 1 calc R
Cl3 Cl -0.07189(9) 1.04136(9) 0.24071(10) 0.0771(4) Uani 1 1 d .
Cl4 Cl 0.11657(14) 1.16117(11) 0.21388(11) 0.0918(4) Uani 1 1 d .

loop_
_atom_site_aniso_label
_atom_site_aniso_U_11
_atom_site_aniso_U_22
_atom_site_aniso_U_33
_atom_site_aniso_U_23
_atom_site_aniso_U_13
_atom_site_aniso_U_12
C1 0.0336(15) 0.0199(12) 0.0250(14) -0.0095(10) 0.0055(11) -0.0080(11)
C2 0.0361(16) 0.0278(14) 0.0433(18) -0.0172(13) 0.0049(14) -0.0029(12)
C3 0.051(2) 0.0266(15) 0.055(2) -0.0201(15) 0.0177(17) -0.0058(14)
C4 0.076(3) 0.0298(16) 0.0386(19) -0.0214(14) 0.0192(18) -0.0165(16)
C5 0.080(3) 0.0419(19) 0.040(2) -0.0244(16) -0.0065(19) -0.0117(18)
C6 0.055(2) 0.0334(16) 0.0381(18) -0.0193(14) -0.0097(15) 0.0004(14)
C7 0.0278(14) 0.0205(12) 0.0253(14) -0.0106(10) -0.0040(11) -0.0018(10)
C8 0.0351(15) 0.0266(13) 0.0233(14) -0.0121(11) -0.0034(11) -0.0023(11)
C9 0.0537(19) 0.0256(14) 0.0215(14) -0.0076(11) -0.0054(13) -0.0018(13)
C10 0.0408(17) 0.0336(16) 0.0379(18) -0.0179(14) -0.0139(14) 0.0089(13)
C11 0.0283(15) 0.0402(17) 0.0414(18) -0.0185(14) -0.0088(13) 0.0023(13)
C12 0.0298(15) 0.0282(14) 0.0324(16) -0.0094(12) -0.0060(12) -0.0032(11)
C13 0.0248(13) 0.0211(12) 0.0282(14) -0.0075(11) 0.0016(11) -0.0080(10)
C14 0.0243(13) 0.0279(13) 0.0293(15) -0.0095(11) 0.0069(11) -0.0098(11)
C15 0.0279(14) 0.0200(12) 0.0234(14) -0.0058(10) 0.0056(11) -0.0082(10)
C16 0.0159(11) 0.0183(11) 0.0247(13) -0.0080(10) 0.0026(10) -0.0035(9)
C17 0.0221(13) 0.0269(13) 0.0230(14) -0.0069(11) 0.0036(10) -0.0018(10)
C18 0.0222(13) 0.0334(14) 0.0348(16) -0.0161(12) 0.0085(12) -0.0022(11)
C19 0.0176(12) 0.0267(13) 0.0408(17) -0.0119(12) 0.0021(11) 0.0011(10)
C20 0.0220(13) 0.0250(13) 0.0296(15) -0.0068(11) -0.0032(11) -0.0001(10)
C21 0.0225(13) 0.0225(12) 0.0242(14) -0.0099(10) 0.0006(10) -0.0033(10)
C22 0.0168(12) 0.0236(12) 0.0197(13) -0.0081(10) 0.0022(10) -0.0010(9)
C23 0.0209(13) 0.0247(13) 0.0254(14) -0.0055(11) 0.0003(10) -0.0041(10)
C24 0.0247(14) 0.0391(16) 0.0371(17) -0.0151(13) 0.0004(12) -0.0109(12)
C25 0.0236(14) 0.0522(19) 0.0325(17) -0.0153(14) -0.0053(12) -0.0059(13)
C26 0.0278(15) 0.0382(16) 0.0304(16) -0.0030(13) -0.0090(12) 0.0024(12)
C27 0.0279(14) 0.0252(13) 0.0317(16) -0.0073(11) -0.0024(12) -0.0002(11)
C28 0.0193(12) 0.0200(11) 0.0206(13) -0.0073(10) 0.0041(10) -0.0018(9)
C29 0.0195(12) 0.0196(12) 0.0219(13) -0.0041(10) 0.0037(10) -0.0038(9)
C30 0.0273(15) 0.0250(14) 0.060(2) -0.0095(14) -0.0043(14) -0.0026(12)
C31 0.0399(19) 0.0247(15) 0.076(3) -0.0087(16) -0.0191(18) 0.0013(13)
C32 0.0375(17) 0.0319(16) 0.057(2) -0.0204(15) 0.0099(15) -0.0077(13)
C33 0.0290(14) 0.0343(15) 0.0301(15) -0.0159(12) 0.0016(12) -0.0093(12)
C34 0.0329(15) 0.0305(14) 0.0281(15) -0.0067(12) 0.0004(12) -0.0100(12)
C35 0.0347(16) 0.0443(18) 0.0434(19) -0.0188(15) 0.0147(14) -0.0179(14)
C36 0.064(2) 0.060(2) 0.0276(17) -0.0181(16) 0.0175(16) -0.0360(19)
C37 0.091(3) 0.049(2) 0.040(2) 0.0149(17) -0.026(2) -0.038(2)
C38 0.0479(19) 0.0479(18) 0.0324(17) -0.0212(14) 0.0172(14) -0.0247(15)
C39 0.0243(14) 0.0404(16) 0.0277(16) -0.0106(13) 0.0019(12) 0.0044(12)
C40 0.0205(13) 0.0246(13) 0.0276(14) -0.0085(11) 0.0041(11) 0.0005(10)
C41 0.072(3) 0.0423(19) 0.054(2) -0.0224(17) 0.026(2) -0.0223(18)
C42 0.088(3) 0.051(2) 0.059(3) -0.037(2) 0.033(2) -0.022(2)
C43 0.054(3) 0.170(6) 0.042(3) -0.044(3) 0.006(2) -0.009(3)
C44 0.058(3) 0.092(3) 0.042(2) 0.025(2) 0.0216(19) 0.043(2)
C45 0.0383(19) 0.069(3) 0.039(2) 0.0063(18) 0.0140(16) 0.0229(18)
C46 0.0304(18) 0.080(3) 0.072(3) -0.046(2) 0.0099(17) -0.0159(18)
C47 0.0279(18) 0.068(3) 0.085(3) -0.028(2) 0.0186(19) -0.0170(17)
C48 0.076(3) 0.036(2) 0.117(4) 0.000(2) 0.062(3) 0.000(2)
C49 0.049(2) 0.053(2) 0.049(2) -0.0037(18) 0.0170(18) 0.0239(18)
C50 0.0222(13) 0.0221(12) 0.0263(14) -0.0098(11) 0.0039(11) -0.0032(10)
C51 0.0296(19) 0.074(3) 0.099(4) 0.024(3) 0.009(2) 0.0074(19)
O1 0.0184(9) 0.0199(8) 0.0232(9) -0.0055(7) 0.0014(7) -0.0034(7)
O2 0.0210(9) 0.0202(9) 0.0261(10) -0.0046(7) -0.0007(7) -0.0028(7)
O3 0.0244(9) 0.0232(9) 0.0227(10) -0.0086(7) 0.0042(7) -0.0005(7)
O4 0.0493(15) 0.094(2) 0.0301(14) 0.0022(13) 0.0058(11) 0.0412(15)
O5 0.0397(12) 0.0210(10) 0.0333(12) -0.0023(8) -0.0010(9) 0.0036(8)
P1 0.0219(3) 0.0171(3) 0.0224(3) -0.0077(2) 0.0006(3) -0.0022(2)
P2 0.0182(3) 0.0155(3) 0.0180(3) -0.0050(2) 0.0020(2) -0.0023(2)
Ru1 0.01694(10) 0.01484(10) 0.01886(11) -0.00510(7) 0.00211(7) -0.00128(7)
Cl1 0.0680(8) 0.1015(11) 0.201(2) -0.0830(12) -0.0552(10) 0.0031(7)
Cl2 0.0654(7) 0.0535(6) 0.1268(12) -0.0213(7) 0.0313(7) 0.0154(5)
C52 0.042(2) 0.059(2) 0.048(2) -0.0136(18) -0.0044(17) -0.0007(17)
Cl3 0.0364(5) 0.0831(8) 0.0975(10) -0.0134(7) 0.0006(5) -0.0003(5)
Cl4 0.1043(10) 0.0952(10) 0.0904(10) -0.0375(8) 0.0064(8) -0.0438(8)

loop_
_atom_type_symbol
_atom_type_description
_atom_type_scat_dispersion_real
_atom_type_scat_dispersion_imag
_atom_type_scat_source
C C 0.0033 0.0016 'International Tables Vol C Tables 4.2.6.8 and 6.1.1.4'
H H 0.0000 0.0000 'International Tables Vol C Tables 4.2.6.8 and 6.1.1.4'
O O 0.0106 0.0060 'International Tables Vol C Tables 4.2.6.8 and 6.1.1.4'
P P 0.1023 0.0942 'International Tables Vol C Tables 4.2.6.8 and 6.1.1.4'
Ru Ru -1.2594 0.8363 'International Tables Vol C Tables 4.2.6.8 and 6.1.1.4'
Cl Cl 0.1484 0.1585 'International Tables Vol C Tables 4.2.6.8 and 6.1.1.4'

loop_
_geom_angle_atom_site_label_1
_geom_angle_atom_site_label_2
_geom_angle_atom_site_label_3
_geom_angle
C6 C1 C2 119.3(3)
C6 C1 P1 120.9(2)
C2 C1 P1 119.6(2)
C1 C2 C3 120.3(3)
C1 C2 H2 119.9
C3 C2 H2 119.9
C4 C3 C2 120.3(3)
C4 C3 H3 119.8
C2 C3 H3 119.8
C3 C4 C5 120.0(3)
C3 C4 H4 120.0
C5 C4 H4 120.0
C4 C5 C6 120.4(3)
C4 C5 H5 119.8
C6 C5 H5 119.8
C1 C6 C5 119.7(3)
C1 C6 H6 120.2
C5 C6 H6 120.2
C8 C7 C12 119.4(3)
C8 C7 P1 117.7(2)
C12 C7 P1 122.7(2)
C9 C8 C7 119.8(3)
C9 C8 H8 120.1
C7 C8 H8 120.1
C10 C9 C8 120.1(3)
C10 C9 H9 120.0
C8 C9 H9 120.0
C11 C10 C9 120.6(3)
C11 C10 H10 119.7
C9 C10 H10 119.7
C10 C11 C12 120.2(3)
C10 C11 H11 119.9
C12 C11 H11 119.9
C11 C12 C7 119.9(3)
C11 C12 H12 120.1
C7 C12 H12 120.1
C14 C13 P1 116.54(18)
C14 C13 H13A 108.2
P1 C13 H13A 108.2
C14 C13 H13B 108.2
P1 C13 H13B 108.2
H13A C13 H13B 107.3
C15 C14 C13 114.8(2)
C15 C14 H14A 108.6
C13 C14 H14A 108.6
C15 C14 H14B 108.6
C13 C14 H14B 108.6
H14A C14 H14B 107.6
C14 C15 P2 114.45(19)
C14 C15 H15A 108.6
P2 C15 H15A 108.6
C14 C15 H15B 108.6
P2 C15 H15B 108.6
H15A C15 H15B 107.6
C21 C16 C17 119.1(2)
C21 C16 P2 121.37(19)
C17 C16 P2 119.5(2)
C18 C17 C16 120.4(3)
C18 C17 H17 119.8
C16 C17 H17 119.8
C19 C18 C17 120.1(3)
C19 C18 H18 120.0
C17 C18 H18 120.0
C20 C19 C18 119.9(2)
C20 C19 H19 120.0
C18 C19 H19 120.0
C19 C20 C21 120.3(3)
C19 C20 H20 119.8
C21 C20 H20 119.8
C16 C21 C20 120.2(2)
C16 C21 H21 119.9
C20 C21 H21 119.9
C23 C22 C27 118.3(2)
C23 C22 P2 120.1(2)
C27 C22 P2 121.5(2)
C24 C23 C22 120.9(3)
C24 C23 H23 119.6
C22 C23 H23 119.6
C25 C24 C23 120.0(3)
C25 C24 H24 120.0
C23 C24 H24 120.0
C26 C25 C24 120.1(3)
C26 C25 H25 120.0
C24 C25 H25 120.0
C25 C26 C27 119.8(3)
C25 C26 H26 120.1
C27 C26 H26 120.1
C26 C27 C22 120.9(3)
C26 C27 H27 119.5
C22 C27 H27 119.5
O1 C28 O2 118.0(2)
O1 C28 C29 121.3(2)
O2 C28 C29 120.7(2)
O1 C28 Ru1 59.25(12)
O2 C28 Ru1 58.77(12)
C29 C28 Ru1 178.97(18)
C28 C29 C38 109.1(2)
C28 C29 C30 110.0(2)
C38 C29 C30 109.4(3)
C28 C29 C34 110.9(2)
C38 C29 C34 108.4(2)
C30 C29 C34 109.1(2)
C29 C30 C31 109.6(2)
C29 C30 H30A 109.8
C31 C30 H30A 109.8
C29 C30 H30B 109.8
C31 C30 H30B 109.8
H30A C30 H30B 108.2
C37 C31 C32 110.6(3)
C37 C31 C30 108.4(3)
C32 C31 C30 108.9(3)
C37 C31 H31 109.7
C32 C31 H31 109.7
C30 C31 H31 109.7
C33 C32 C31 109.9(3)
C33 C32 H32A 109.7
C31 C32 H32A 109.7
C33 C32 H32B 109.7
C31 C32 H32B 109.7
H32A C32 H32B 108.2
C35 C33 C32 111.1(3)
C35 C33 C34 108.4(2)
C32 C33 C34 108.6(2)
C35 C33 H33 109.6
C32 C33 H33 109.6
C34 C33 H33 109.6
C29 C34 C33 109.9(2)
C29 C34 H34A 109.7
C33 C34 H34A 109.7
C29 C34 H34B 109.7
C33 C34 H34B 109.7
H34A C34 H34B 108.2
C33 C35 C36 110.4(3)
C33 C35 H35A 109.6
C36 C35 H35A 109.6
C33 C35 H35B 109.6
C36 C35 H35B 109.6
H35A C35 H35B 108.1
C37 C36 C35 110.2(3)
C37 C36 C38 108.3(3)
C35 C36 C38 108.7(3)
C37 C36 H36 109.9
C35 C36 H36 109.9
C38 C36 H36 109.9
C31 C37 C36 110.8(3)
C31 C37 H37A 109.5
C36 C37 H37A 109.5
C31 C37 H37B 109.5
C36 C37 H37B 109.5
H37A C37 H37B 108.1
C29 C38 C36 109.6(2)
C29 C38 H38A 109.8
C36 C38 H38A 109.8
C29 C38 H38B 109.8
C36 C38 H38B 109.8
H38A C38 H38B 108.2
O4 C39 O3 124.7(3)
O4 C39 C40 119.4(3)
O3 C39 C40 115.9(2)
C46 C40 C45 109.3(3)
C46 C40 C41 107.7(3)
C45 C40 C41 108.4(3)
C46 C40 C39 107.6(3)
C45 C40 C39 112.9(2)
C41 C40 C39 110.6(2)
C40 C41 C42 110.2(3)
C40 C41 H41A 109.6
C42 C41 H41A 109.6
C40 C41 H41B 109.6
C42 C41 H41B 109.6
H41A C41 H41B 108.1
C49 C42 C43 109.7(4)
C49 C42 C41 109.7(4)
C43 C42 C41 108.1(4)
C49 C42 H42 109.8
C43 C42 H42 109.8
C41 C42 H42 109.8
C44 C43 C42 109.8(4)
C44 C43 H43A 109.7
C42 C43 H43A 109.7
C44 C43 H43B 109.7
C42 C43 H43B 109.7
H43A C43 H43B 108.2
C43 C44 C48 109.6(3)
C43 C44 C45 109.9(4)
C48 C44 C45 108.8(4)
C43 C44 H44 109.5
C48 C44 H44 109.5
C45 C44 H44 109.5
C40 C45 C44 109.6(3)
C40 C45 H45A 109.8
C44 C45 H45A 109.8
C40 C45 H45B 109.8
C44 C45 H45B 109.8
H45A C45 H45B 108.2
C40 C46 C47 110.5(3)
C40 C46 H46A 109.5
C47 C46 H46A 109.5
C40 C46 H46B 109.5
C47 C46 H46B 109.5
H46A C46 H46B 108.1
C49 C47 C48 110.9(4)
C49 C47 C46 109.1(3)
C48 C47 C46 108.6(3)
C49 C47 H47 109.4
C48 C47 H47 109.4
C46 C47 H47 109.4
C47 C48 C44 110.4(3)
C47 C48 H48A 109.6
C44 C48 H48A 109.6
C47 C48 H48B 109.6
C44 C48 H48B 109.6
H48A C48 H48B 108.1
C47 C49 C42 110.1(3)
C47 C49 H49A 109.6
C42 C49 H49A 109.6
C47 C49 H49B 109.6
C42 C49 H49B 109.6
H49A C49 H49B 108.1
O5 C50 Ru1 174.9(2)
Cl1 C51 Cl2 112.5(2)
Cl1 C51 H51A 109.1
Cl2 C51 H51A 109.1
Cl1 C51 H51B 109.1
Cl2 C51 H51B 109.1
H51A C51 H51B 107.8
C28 O1 Ru1 90.74(14)
C28 O2 Ru1 91.15(15)
C39 O3 Ru1 122.49(18)
C7 P1 C13 105.61(13)
C7 P1 C1 104.60(13)
C13 P1 C1 100.67(12)
C7 P1 Ru1 110.66(9)
C13 P1 Ru1 116.50(9)
C1 P1 Ru1 117.41(9)
C22 P2 C15 101.82(12)
C22 P2 C16 103.93(11)
C15 P2 C16 102.62(12)
C22 P2 Ru1 112.48(8)
C15 P2 Ru1 114.78(9)
C16 P2 Ru1 119.17(9)
C50 Ru1 O3 98.70(9)
C50 Ru1 O2 104.20(10)
O3 Ru1 O2 84.58(7)
C50 Ru1 O1 164.26(9)
O3 Ru1 O1 79.94(7)
O2 Ru1 O1 60.08(6)
C50 Ru1 P1 89.08(8)
O3 Ru1 P1 91.91(5)
O2 Ru1 P1 166.62(5)
O1 Ru1 P1 106.61(5)
C50 Ru1 P2 86.14(8)
O3 Ru1 P2 174.55(5)
O2 Ru1 P2 91.83(5)
O1 Ru1 P2 94.72(5)
P1 Ru1 P2 90.67(2)
C50 Ru1 C28 134.26(10)
O3 Ru1 C28 80.64(7)
O2 Ru1 C28 30.08(7)
O1 Ru1 C28 30.01(7)
P1 Ru1 C28 136.58(6)
P2 Ru1 C28 94.20(6)
Cl4 C52 Cl3 111.4(2)
Cl4 C52 H52A 109.3
Cl3 C52 H52A 109.3
Cl4 C52 H52B 109.3
Cl3 C52 H52B 109.3
H52A C52 H52B 108.0

loop_
_geom_bond_atom_site_label_1
_geom_bond_atom_site_label_2
_geom_bond_distance
C1 C6 1.383(4)
C1 C2 1.386(4)
C1 P1 1.828(3)
C2 C3 1.393(4)
C2 H2 0.9500
C3 C4 1.368(5)
C3 H3 0.9500
C4 C5 1.372(5)
C4 H4 0.9500
C5 C6 1.403(4)
C5 H5 0.9500
C6 H6 0.9500
C7 C8 1.394(4)
C7 C12 1.397(4)
C7 P1 1.814(3)
C8 C9 1.389(4)
C8 H8 0.9500
C9 C10 1.381(5)
C9 H9 0.9500
C10 C11 1.369(5)
C10 H10 0.9500
C11 C12 1.387(4)
C11 H11 0.9500
C12 H12 0.9500
C13 C14 1.538(4)
C13 P1 1.828(3)
C13 H13A 0.9900
C13 H13B 0.9900
C14 C15 1.522(4)
C14 H14A 0.9900
C14 H14B 0.9900
C15 P2 1.829(3)
C15 H15A 0.9900
C15 H15B 0.9900
C16 C21 1.391(4)
C16 C17 1.396(4)
C16 P2 1.829(2)
C17 C18 1.389(4)
C17 H17 0.9500
C18 C19 1.389(4)
C18 H18 0.9500
C19 C20 1.376(4)
C19 H19 0.9500
C20 C21 1.395(4)
C20 H20 0.9500
C21 H21 0.9500
C22 C23 1.392(4)
C22 C27 1.393(4)
C22 P2 1.826(3)
C23 C24 1.383(4)
C23 H23 0.9500
C24 C25 1.383(4)
C24 H24 0.9500
C25 C26 1.381(4)
C25 H25 0.9500
C26 C27 1.387(4)
C26 H26 0.9500
C27 H27 0.9500
C28 O1 1.270(3)
C28 O2 1.272(3)
C28 C29 1.514(3)
C28 Ru1 2.538(2)
C29 C38 1.530(4)
C29 C30 1.532(4)
C29 C34 1.543(4)
C30 C31 1.548(4)
C30 H30A 0.9900
C30 H30B 0.9900
C31 C37 1.510(6)
C31 C32 1.520(5)
C31 H31 1.0000
C32 C33 1.516(4)
C32 H32A 0.9900
C32 H32B 0.9900
C33 C35 1.506(4)
C33 C34 1.545(4)
C33 H33 1.0000
C34 H34A 0.9900
C34 H34B 0.9900
C35 C36 1.516(5)
C35 H35A 0.9900
C35 H35B 0.9900
C36 C37 1.515(6)
C36 C38 1.554(4)
C36 H36 1.0000
C37 H37A 0.9900
C37 H37B 0.9900
C38 H38A 0.9900
C38 H38B 0.9900
C39 O4 1.231(4)
C39 O3 1.277(3)
C39 C40 1.534(4)
C40 C46 1.521(4)
C40 C45 1.522(4)
C40 C41 1.532(4)
C41 C42 1.546(5)
C41 H41A 0.9900
C41 H41B 0.9900
C42 C49 1.503(6)
C42 C43 1.520(7)
C42 H42 1.0000
C43 C44 1.497(8)
C43 H43A 0.9900
C43 H43B 0.9900
C44 C48 1.513(8)
C44 C45 1.544(5)
C44 H44 1.0000
C45 H45A 0.9900
C45 H45B 0.9900
C46 C47 1.543(6)
C46 H46A 0.9900
C46 H46B 0.9900
C47 C49 1.482(6)
C47 C48 1.487(6)
C47 H47 1.0000
C48 H48A 0.9900
C48 H48B 0.9900
C49 H49A 0.9900
C49 H49B 0.9900
C50 O5 1.146(3)
C50 Ru1 1.829(3)
C51 Cl1 1.700(5)
C51 Cl2 1.769(5)
C51 H51A 0.9900
C51 H51B 0.9900
O1 Ru1 2.1816(17)
O2 Ru1 2.1708(18)
O3 Ru1 2.0964(18)
P1 Ru1 2.2776(7)
P2 Ru1 2.2985(7)
C52 Cl4 1.752(4)
C52 Cl3 1.768(4)
C52 H52A 0.9900
C52 H52B 0.9900

loop_
_geom_torsion_atom_site_label_1
_geom_torsion_atom_site_label_2
_geom_torsion_atom_site_label_3
_geom_torsion_atom_site_label_4
_geom_torsion
C6 C1 C2 C3 0.6(5)
P1 C1 C2 C3 -175.5(2)
C1 C2 C3 C4 -0.3(5)
C2 C3 C4 C5 -0.2(5)
C3 C4 C5 C6 0.4(6)
C2 C1 C6 C5 -0.4(5)
P1 C1 C6 C5 175.7(3)
C4 C5 C6 C1 -0.1(6)
C12 C7 C8 C9 -0.7(4)
P1 C7 C8 C9 174.6(2)
C7 C8 C9 C10 -0.5(4)
C8 C9 C10 C11 0.6(5)
C9 C10 C11 C12 0.7(5)
C10 C11 C12 C7 -2.0(4)
C8 C7 C12 C11 2.0(4)
P1 C7 C12 C11 -173.1(2)
P1 C13 C14 C15 66.6(3)
C13 C14 C15 P2 -70.4(3)
C21 C16 C17 C18 0.8(4)
P2 C16 C17 C18 178.8(2)
C16 C17 C18 C19 -0.8(4)
C17 C18 C19 C20 0.0(4)
C18 C19 C20 C21 0.9(4)
C17 C16 C21 C20 0.0(4)
P2 C16 C21 C20 -177.9(2)
C19 C20 C21 C16 -0.8(4)
C27 C22 C23 C24 -0.1(4)
P2 C22 C23 C24 176.9(2)
C22 C23 C24 C25 -0.2(4)
C23 C24 C25 C26 0.6(5)
C24 C25 C26 C27 -0.8(5)
C25 C26 C27 C22 0.5(5)
C23 C22 C27 C26 -0.1(4)
P2 C22 C27 C26 -177.0(2)
O1 C28 C29 C38 86.4(3)
O2 C28 C29 C38 -94.0(3)
O1 C28 C29 C30 -33.7(3)
O2 C28 C29 C30 146.0(3)
O1 C28 C29 C34 -154.4(2)
O2 C28 C29 C34 25.3(3)
C28 C29 C30 C31 179.4(3)
C38 C29 C30 C31 59.5(3)
C34 C29 C30 C31 -58.8(3)
C29 C30 C31 C37 -60.0(4)
C29 C30 C31 C32 60.3(4)
C37 C31 C32 C33 57.0(4)
C30 C31 C32 C33 -62.0(4)
C31 C32 C33 C35 -57.4(3)
C31 C32 C33 C34 61.7(3)
C28 C29 C34 C33 -179.8(2)
C38 C29 C34 C33 -60.1(3)
C30 C29 C34 C33 59.0(3)
C35 C33 C34 C29 60.7(3)
C32 C33 C34 C29 -60.1(3)
C32 C33 C35 C36 57.7(3)
C34 C33 C35 C36 -61.6(3)
C33 C35 C36 C37 -57.2(4)
C33 C35 C36 C38 61.4(4)
C32 C31 C37 C36 -57.6(4)
C30 C31 C37 C36 61.7(4)
C35 C36 C37 C31 57.4(4)
C38 C36 C37 C31 -61.5(4)
C28 C29 C38 C36 -179.7(3)
C30 C29 C38 C36 -59.4(3)
C34 C29 C38 C36 59.5(3)
C37 C36 C38 C29 59.6(4)
C35 C36 C38 C29 -60.2(4)
O4 C39 C40 C46 60.5(4)
O3 C39 C40 C46 -119.2(3)
O4 C39 C40 C45 -178.7(4)
O3 C39 C40 C45 1.6(4)
O4 C39 C40 C41 -57.0(4)
O3 C39 C40 C41 123.3(3)
C46 C40 C41 C42 58.1(4)
C45 C40 C41 C42 -60.1(4)
C39 C40 C41 C42 175.5(3)
C40 C41 C42 C49 -59.0(4)
C40 C41 C42 C43 60.6(5)
C49 C42 C43 C44 58.7(4)
C41 C42 C43 C44 -60.8(5)
C42 C43 C44 C48 -58.3(5)
C42 C43 C44 C45 61.2(5)
C46 C40 C45 C44 -58.2(5)
C41 C40 C45 C44 59.0(5)
C39 C40 C45 C44 -178.0(4)
C43 C44 C45 C40 -60.3(5)
C48 C44 C45 C40 59.6(5)
C45 C40 C46 C47 58.3(4)
C41 C40 C46 C47 -59.3(4)
C39 C40 C46 C47 -178.6(3)
C40 C46 C47 C49 61.3(4)
C40 C46 C47 C48 -59.6(5)
C49 C47 C48 C44 -58.4(5)
C46 C47 C48 C44 61.3(5)
C43 C44 C48 C47 58.2(5)
C45 C44 C48 C47 -61.9(5)
C48 C47 C49 C42 58.6(4)
C46 C47 C49 C42 -60.9(4)
C43 C42 C49 C47 -58.4(4)
C41 C42 C49 C47 60.2(4)
O2 C28 O1 Ru1 1.4(2)
C29 C28 O1 Ru1 -179.0(2)
O1 C28 O2 Ru1 -1.4(2)
C29 C28 O2 Ru1 178.9(2)
O4 C39 O3 Ru1 -6.6(5)
C40 C39 O3 Ru1 173.13(18)
C8 C7 P1 C13 -173.1(2)
C12 C7 P1 C13 2.1(3)
C8 C7 P1 C1 81.2(2)
C12 C7 P1 C1 -103.7(2)
C8 C7 P1 Ru1 -46.2(2)
C12 C7 P1 Ru1 129.0(2)
C14 C13 P1 C7 69.7(2)
C14 C13 P1 C1 178.3(2)
C14 C13 P1 Ru1 -53.6(2)
C6 C1 P1 C7 18.5(3)
C2 C1 P1 C7 -165.4(2)
C6 C1 P1 C13 -90.9(3)
C2 C1 P1 C13 85.2(2)
C6 C1 P1 Ru1 141.6(2)
C2 C1 P1 Ru1 -42.4(3)
C23 C22 P2 C15 150.3(2)
C27 C22 P2 C15 -32.9(2)
C23 C22 P2 C16 43.9(2)
C27 C22 P2 C16 -139.3(2)
C23 C22 P2 Ru1 -86.4(2)
C27 C22 P2 Ru1 90.5(2)
C14 C15 P2 C22 -177.17(19)
C14 C15 P2 C16 -69.8(2)
C14 C15 P2 Ru1 61.0(2)
C21 C16 P2 C22 -135.5(2)
C17 C16 P2 C22 46.7(2)
C21 C16 P2 C15 118.8(2)
C17 C16 P2 C15 -59.1(2)
C21 C16 P2 Ru1 -9.3(2)
C17 C16 P2 Ru1 172.80(17)
C39 O3 Ru1 C50 19.1(2)
C39 O3 Ru1 O2 -84.4(2)
C39 O3 Ru1 O1 -145.0(2)
C39 O3 Ru1 P1 108.5(2)
C39 O3 Ru1 C28 -114.5(2)
C28 O2 Ru1 C50 -178.30(16)
C28 O2 Ru1 O3 -80.67(15)
C28 O2 Ru1 O1 0.83(14)
C28 O2 Ru1 P1 -5.4(3)
C28 O2 Ru1 P2 95.23(14)
C28 O1 Ru1 C50 2.3(4)
C28 O1 Ru1 O3 88.67(15)
C28 O1 Ru1 O2 -0.83(14)
C28 O1 Ru1 P1 177.67(13)
C28 O1 Ru1 P2 -90.22(14)
C7 P1 Ru1 C50 -169.44(13)
C13 P1 Ru1 C50 -48.82(13)
C1 P1 Ru1 C50 70.63(13)
C7 P1 Ru1 O3 91.88(11)
C13 P1 Ru1 O3 -147.50(11)
C1 P1 Ru1 O3 -28.05(11)
C7 P1 Ru1 O2 17.4(3)
C13 P1 Ru1 O2 138.1(2)
C1 P1 Ru1 O2 -102.5(2)
C7 P1 Ru1 O1 11.82(11)
C13 P1 Ru1 O1 132.43(11)
C1 P1 Ru1 O1 -108.12(11)
C7 P1 Ru1 P2 -83.31(10)
C13 P1 Ru1 P2 37.31(10)
C1 P1 Ru1 P2 156.75(10)
C7 P1 Ru1 C28 13.51(13)
C13 P1 Ru1 C28 134.13(12)
C1 P1 Ru1 C28 -106.42(13)
C22 P2 Ru1 C50 -67.12(12)
C15 P2 Ru1 C50 48.67(13)
C16 P2 Ru1 C50 170.91(12)
C22 P2 Ru1 O2 36.99(10)
C15 P2 Ru1 O2 152.78(11)
C16 P2 Ru1 O2 -84.98(10)
C22 P2 Ru1 O1 97.12(10)
C15 P2 Ru1 O1 -147.09(11)
C16 P2 Ru1 O1 -24.86(10)
C22 P2 Ru1 P1 -156.16(9)
C15 P2 Ru1 P1 -40.36(10)
C16 P2 Ru1 P1 81.87(9)
C22 P2 Ru1 C28 67.02(11)
C15 P2 Ru1 C28 -177.19(11)
C16 P2 Ru1 C28 -54.95(11)
O1 C28 Ru1 C50 -179.13(15)
O2 C28 Ru1 C50 2.3(2)
O1 C28 Ru1 O3 -86.07(14)
O2 C28 Ru1 O3 95.37(15)
O1 C28 Ru1 O2 178.6(2)
O2 C28 Ru1 O1 -178.6(2)
O1 C28 Ru1 P1 -3.25(18)
O2 C28 Ru1 P1 178.19(11)
O1 C28 Ru1 P2 92.18(13)
O2 C28 Ru1 P2 -86.39(14)
